data_8000443
loop_
_publ_author_name
'Zhou, Guojun'
'Liu, Zhiyang'
'Huang, Jinglong'
'Molokeev, Maxim S.'
'Xiao, Zewen'
'Ma, Chonggeng'
'Xia, Zhiguo'

_publ_section_title
;
 Unraveling the Near-Unity Narrow-Band Green Emission in Zero-Dimensional
 Mn<sup>2+</sup>-Based Metal Halides: A Case Study of
 (C<sub>10</sub>H<sub>16</sub>N)<sub>2</sub>Zn<sub>1-<i>x</i></sub>Mn<sub>
 <i>x</i> </sub>Br<sub>4</sub> Solid Solutions.
;
_journal_name_full 'The journal of physical chemistry letters'
_journal_page_first 5956
_journal_page_last 5962
_journal_paper_doi 10.1021/acs.jpclett.0c01933
_journal_year 2020
_chemical_formula_moiety
;
2(C10 H16 N), Br4 Mn
;
_chemical_formula_sum 'C20 H32 Br4 Mn N2'
_chemical_formula_weight 675.02
_space_group_IT_number 4
_space_group_name_Hall 'P 2yb'
_space_group_name_H-M_alt 'P 1 21 1'
_symmetry_cell_setting monoclinic
_symmetry_space_group_name_Hall 'P 2yb'
_symmetry_space_group_name_H-M 'P 1 21 1'
_cell_angle_alpha 90
_cell_angle_beta 94.8868(19)
_cell_angle_gamma 90
_cell_formula_units_Z 2
_cell_length_a 9.59257(35)
_cell_length_b 9.17931(31)
_cell_length_c 15.29408(49)
_cell_measurement_reflns_used 104
_cell_measurement_temperature 300
_cell_measurement_theta_max 59.99725
_cell_measurement_theta_min 2.502929
_cell_volume 1341.80(8)
_diffrn_ambient_temperature 300
_diffrn_measurement_device_type
;
D8 ADVANCE Bruker
;
_diffrn_radiation_monochromator none
_diffrn_radiation_probe x-ray
_diffrn_radiation_type
;
 Cu K\a~1~~2~
;
_exptl_absorpt_coefficient_mu 11.025
_exptl_crystal_density_diffrn 1.67079
_exptl_crystal_description cylinder
_pd_char_colour
;
colourless
;
_pd_meas_2theta_range_inc 0.011
_pd_meas_2theta_range_max 119.9945
_pd_meas_2theta_range_min 5.005858
_pd_meas_scan_method step
_pd_proc_ls_pref_orient_corr
;
Anisotropic model of PO. Spherical harmonics 2 ordrer.
 Jarvinen (1993). Application of symmetrized harmonics expansion to correction
of the preferred orientation effect. - J. Appl. Cryst. 26 p525-531.
;
_pd_proc_ls_profile_function PearsonVII
_pd_proc_ls_prof_R_factor 3.073
_pd_proc_ls_prof_wR_expected 2.346
_pd_proc_ls_prof_wR_factor 3.997
_pd_proc_number_of_points 10453.5129
_pd_spec_mount_mode reflection
_refine_ls_goodness_of_fit_all 1.704
_refine_ls_R_I_factor 2.56
_refine_ls_shift/su_max 0.01000
_cod_data_source_file jz0c01933_si_006.cif
_cod_data_source_block a
_cod_original_cell_volume 1341.796(80)
_cod_original_sg_symbol_Hall
;
P 2yb
;
_cod_original_sg_symbol_H-M P21
_cod_original_formula_sum
;
C20 H32 Br4 Mn N2
;
_cod_database_code 8000443

loop_
_symmetry_equiv_pos_as_xyz
'x, y, z'
'-x, y+1/2, -z'

loop_
_atom_site_label
_atom_site_type_symbol
_atom_site_fract_x
_atom_site_fract_y
_atom_site_fract_z
_atom_site_occupancy
_atom_site_B_iso_or_equiv
Mn Mn 0.361(2) 0.109(4) 0.2379(14) 1 3.513579
Br1 Br 0.3696(19) -0.163(3) 0.2959(10) 1 4.982176
Br2 Br 0.554(2) 0.153(3) 0.1331(12) 1 8.9616
Br3 Br 0.1233(17) 0.145(3) 0.1491(12) 1 5.969136
Br4 Br 0.3906(18) 0.300(2) 0.3429(10) 1 5.274316
C1 C 0.19(2) -0.03(3) 0.639(16) 1 5.763849
H1A H 0.10(15) -0.07(16) 0.62(9) 1 8.606295
H1B H 0.17(17) 0.0(2) 0.69(9) 1 8.606295
H1C H 0.25(17) -0.10(16) 0.66(10) 1 8.606295
C2 C 0.37(2) 0.15(4) 0.614(14) 1 6.474461
H2A H 0.44(13) 0.1(2) 0.63(10) 1 9.632733
H2B H 0.34(16) 0.21(18) 0.66(8) 1 9.632733
H2C H 0.4(2) 0.2(2) 0.57(10) 1 9.632733
C3 C 0.28(2) -0.02(4) 0.503(18) 1 5.290108
H3A H 0.35(17) -0.09(19) 0.52(10) 1 7.895683
H3B H 0.33(16) 0.03(18) 0.46(8) 1 7.895683
H3C H 0.20(15) -0.07(17) 0.48(10) 1 7.895683
C4 C 0.14(2) 0.19(3) 0.543(11) 1 4.421583
H4A H 0.12(12) 0.24(15) 0.59(7) 1 5.290108
H4B H 0.19(12) 0.26(16) 0.50(7) 1 5.290108
C5 C 0.009(16) 0.14(2) 0.494(11) 1 3.868885
C6 C 0.002(17) 0.13(3) 0.400(13) 1 5.448021
H6 H 0.08(10) 0.1(2) 0.37(7) 1 6.474461
C7 C -0.12(3) 0.10(3) 0.355(10) 1 7.027158
H7 H -0.13(12) 0.1(2) 0.29(6) 1 8.448381
C8 C -0.24(2) 0.07(4) 0.396(19) 1 8.527338
H8 H -0.32(13) 0.1(2) 0.37(11) 1 10.18543
C9 C -0.23(2) 0.08(4) 0.487(17) 1 8.290467
H9 H -0.32(13) 0.1(2) 0.52(8) 1 9.948561
C10 C -0.11(2) 0.12(3) 0.539(9) 1 5.290108
H10 H -0.10(11) 0.12(19) 0.60(6) 1 6.316546
C11 C 0.37(3) 0.54(3) 0.113(13) 1 5.132194
H11A H 0.38(17) 0.44(18) 0.13(10) 1 7.658813
H11B H 0.42(13) 0.6(2) 0.16(7) 1 7.658813
H11C H 0.43(11) 0.56(19) 0.06(6) 1 7.658813
C12 C 0.16(2) 0.50(3) 0.016(15) 1 4.97428
H12A H 0.21(13) 0.5(2) -0.04(7) 1 7.421942
H12B H 0.07(9) 0.53(16) -0.00(8) 1 7.421942
H12C H 0.16(17) 0.39(17) 0.03(9) 1 7.421942
C13 C 0.22(2) 0.74(4) 0.065(11) 1 4.895324
H13A H 0.28(14) 0.75(17) 0.02(9) 1 7.264029
H13B H 0.26(12) 0.8(2) 0.11(7) 1 7.264029
H13C H 0.13(12) 0.8(2) 0.05(8) 1 7.264029
C14 C 0.14(2) 0.56(3) 0.174(12) 1 3.395144
H14A H 0.19(11) 0.61(18) 0.22(6) 1 4.105755
H14B H 0.14(15) 0.46(15) 0.19(8) 1 4.105755
C15 C -0.005(16) 0.61(3) 0.162(9) 1 3.23723
C16 C -0.11(2) 0.52(3) 0.131(13) 1 4.263669
H16 H -0.09(16) 0.43(16) 0.12(8) 1 5.132194
C17 C -0.25(2) 0.57(3) 0.121(13) 1 5.211151
H17 H -0.32(13) 0.5(2) 0.10(7) 1 6.23759
C18 C -0.286(19) 0.71(3) 0.138(13) 1 5.211151
H18 H -0.38(11) 0.74(15) 0.13(7) 1 6.23759
C19 C -0.18(2) 0.80(3) 0.172(12) 1 4.73741
H19 H -0.21(15) 0.90(15) 0.19(9) 1 5.684892
C20 C -0.039(18) 0.76(3) 0.183(12) 1 3.868885
H20 H 0.03(11) 0.82(18) 0.21(6) 1 4.658453
N1 N 0.239(15) 0.07(2) 0.576(10) 1 3.853093
N2 N 0.225(13) 0.58(2) 0.093(9) 1 3.039838

loop_
_diffrn_radiation_wavelength
_diffrn_radiation_wavelength_wt
1.5406 1.0000
1.5443 0.5000

loop_
_geom_angle_atom_site_label_1
_geom_angle_atom_site_label_2
_geom_angle_atom_site_label_3
_geom_angle
_geom_angle_site_symmetry_1
_geom_angle_site_symmetry_3
Br1 Mn Br2 110.6(15) 1_555 1_555
Br1 Mn Br3 107.4(14) 1_555 1_555
Br1 Mn Br4 118.1(20) 1_555 1_555
Br2 Mn Br3 107.6(11) 1_555 1_555
Br2 Mn Br4 104.7(13) 1_555 1_555
Br3 Mn Br4 108.1(13) 1_555 1_555

loop_
_geom_bond_atom_site_label_1
_geom_bond_atom_site_label_2
_geom_bond_distance
_geom_bond_site_symmetry_2
Mn Br1 2.649(44) .
Mn Br2 2.582(27) .
Mn Br3 2.574(25) .
Mn Br4 2.378(35) .
C1 N1 1.44(30) .
C2 N1 1.53(28) .
C3 N1 1.47(34) .
C4 C5 1.48(24) .
C4 N1 1.51(29) .
C5 C6 1.44(26) .
C5 C10 1.39(23) .
C6 C7 1.33(30) .
C7 C8 1.38(33) .
C8 C9 1.39(39) .
C9 C10 1.39(28) .
C11 N2 1.45(29) .
C12 N2 1.48(28) .
C13 N2 1.53(40) .
C14 C15 1.46(25) .
C14 N2 1.55(22) .
C15 C16 1.36(30) .
C15 C20 1.46(37) .
C16 C17 1.42(27) .
C17 C18 1.36(38) .
C18 C19 1.38(31) .
C19 C20 1.40(25) .
